data_4302204
loop_
_publ_author_name
'G. Manzoni de Oliveira'
'Eliandro Faoro'
'E. Schulz Lang'

_publ_section_title
;
New Aryltellurenyl Iodides with Uncommon Valences: Synthetic and Structural
Characteristics of [RTeTeI2R], [R2TeTeR2][Te4I14], and [RTe(I)I2] (R =
2,6-Dimethoxyphenyl)
;
_journal_name_full 'Inorganic Chemistry'
_journal_page_first 4607
_journal_page_last 4609
_journal_paper_doi 10.1021/ic900193k
_journal_volume 48
_journal_year 2009
_chemical_formula_moiety 'C32 H36 I14 O8 Te6'
_chemical_formula_sum 'C32 H36 I14 O8 Te6'
_chemical_formula_weight 3090.81
_chemical_name_common '[R2Te-TeR2][Te4I14]'
_chemical_name_systematic
;
  [R2Te-TeR2][Te4I14]
;
_space_group_IT_number 2
_symmetry_cell_setting triclinic
_symmetry_space_group_name_Hall '-P 1'
_symmetry_space_group_name_H-M 'P -1'
_atom_sites_solution_hydrogens geom
_atom_sites_solution_primary direct
_atom_sites_solution_secondary difmap
_audit_conform_dict_location ftp://ftp.iucr.org/pub/cif_core.dic
_audit_conform_dict_name cif_core.dic
_audit_conform_dict_version 2.3
_audit_creation_date 2009-01-19T16:28:09-00:00
_audit_creation_method 'WinGX routine CIF_UPDATE'
_cell_angle_alpha 64.698(3)
_cell_angle_beta 70.118(3)
_cell_angle_gamma 81.693(4)
_cell_formula_units_Z 1
_cell_length_a 10.3543(7)
_cell_length_b 12.7746(7)
_cell_length_c 14.2133(9)
_cell_measurement_reflns_used 2598
_cell_measurement_temperature 293(2)
_cell_measurement_theta_max 21.87
_cell_measurement_theta_min 2.74
_cell_volume 1598.36(18)
_computing_cell_refinement 'Bruker SAINT'
_computing_data_collection 'Bruker APEX II/BIS/COSMO'
_computing_data_reduction 'Bruker SADABS'
_computing_molecular_graphics 'CRYSTAL IMPACT DIAMOND 3'
_computing_publication_material 'WINGX publication routines (Farrugia, 1999)'
_computing_structure_refinement 'SHELXL-97 (Sheldrick, 1997)'
_computing_structure_solution 'Bruker SHELXS-97 (Sheldrick, 1997)'
_diffrn_ambient_temperature 293(2)
_diffrn_measured_fraction_theta_full 0.944
_diffrn_measured_fraction_theta_max 0.944
_diffrn_measurement_device_type 'Bruker APEX-II CCD'
_diffrn_measurement_method '\f and \w scans'
_diffrn_radiation_monochromator graphite
_diffrn_radiation_type MoK\a
_diffrn_radiation_wavelength 0.71073
_diffrn_reflns_av_R_equivalents 0.0509
_diffrn_reflns_av_unetI/netI 0.0779
_diffrn_reflns_limit_h_max 10
_diffrn_reflns_limit_h_min -13
_diffrn_reflns_limit_k_max 16
_diffrn_reflns_limit_k_min -16
_diffrn_reflns_limit_l_max 18
_diffrn_reflns_limit_l_min -18
_diffrn_reflns_number 22983
_diffrn_reflns_theta_full 28.16
_diffrn_reflns_theta_max 28.16
_diffrn_reflns_theta_min 1.67
_exptl_absorpt_coefficient_mu 9.499
_exptl_absorpt_correction_T_max 0.7041
_exptl_absorpt_correction_T_min 0.5133
_exptl_absorpt_correction_type multi-scan
_exptl_absorpt_process_details SADABS
_exptl_crystal_colour black
_exptl_crystal_density_diffrn 3.211
_exptl_crystal_density_method 'not measured'
_exptl_crystal_description block
_exptl_crystal_F_000 1346
_exptl_crystal_size_max 0.141
_exptl_crystal_size_mid 0.114
_exptl_crystal_size_min 0.094
_refine_diff_density_max 2.668
_refine_diff_density_min -1.523
_refine_diff_density_rms 0.461
_refine_ls_extinction_coef 0.00084(14)
_refine_ls_extinction_expression Fc^*^=kFc[1+0.001xFc^2^\l^3^/sin(2\q)]^-1/4^
_refine_ls_extinction_method SHELXL
_refine_ls_goodness_of_fit_ref 0.983
_refine_ls_hydrogen_treatment constr
_refine_ls_matrix_type full
_refine_ls_number_parameters 272
_refine_ls_number_reflns 7408
_refine_ls_number_restraints 0
_refine_ls_restrained_S_all 0.983
_refine_ls_R_factor_all 0.1215
_refine_ls_R_factor_gt 0.0554
_refine_ls_shift/su_max 0
_refine_ls_shift/su_mean 0
_refine_ls_structure_factor_coef Fsqd
_refine_ls_weighting_details 'calc w=1/[\s^2^(Fo^2^)+(0.0943P)^2^+0.0000P] where P=(Fo^2^+2Fc^2^)/3'
_refine_ls_weighting_scheme calc
_refine_ls_wR_factor_gt 0.1313
_refine_ls_wR_factor_ref 0.1833
_reflns_number_gt 3963
_reflns_number_total 7408
_reflns_threshold_expression >2sigma(I)
_cod_data_source_file ic900193k_si_002_2.cif
_cod_data_source_block compound2
_cod_depositor_comments
;
The following automatic conversions were performed:
'_symmetry_cell_setting' value 'Triclinic' changed to 'triclinic'
according to '/home/saulius/struct/CIF-dictionaries/cif_core.dic'
dictionary named 'cif_core.dic' version 2.4.1 from 2010-06-29.

Automatic conversion script
Id: cif_fix_enum 1527 2010-12-29 10:47:43Z saulius 
;
_cod_original_cell_volume 1598.36(17)
_cod_database_code 4302204

loop_
_symmetry_equiv_pos_as_xyz
'x, y, z'
'-x, -y, -z'

loop_
_atom_site_label
_atom_site_type_symbol
_atom_site_fract_x
_atom_site_fract_y
_atom_site_fract_z
_atom_site_U_iso_or_equiv
_atom_site_adp_type
_atom_site_occupancy
_atom_site_symmetry_multiplicity
_atom_site_calc_flag
_atom_site_refinement_flags
_atom_site_disorder_assembly
_atom_site_disorder_group
C21 C 1.5968(13) 0.0000(12) 0.1490(10) 0.045(3) Uani 1 1 d . . .
C11 C 1.7805(14) 0.0264(12) -0.0871(11) 0.049(3) Uani 1 1 d . . .
O3 O 1.6279(10) -0.1745(8) 0.1321(7) 0.051(2) Uani 1 1 d . . .
O4 O 1.5791(11) 0.1868(9) 0.1461(8) 0.066(3) Uani 1 1 d . . .
O1 O 1.8372(10) 0.1682(9) -0.0470(8) 0.069(3) Uani 1 1 d . . .
O2 O 1.6970(11) -0.1142(11) -0.1141(10) 0.079(4) Uani 1 1 d . . .
C25 C 1.5827(14) 0.0199(13) 0.3137(11) 0.053(4) Uani 1 1 d . . .
H25 H 1.572 0.0643 0.3534 0.064 Uiso 1 1 calc R . .
C22 C 1.6189(15) -0.1304(18) 0.2005(10) 0.080(7) Uani 1 1 d . . .
C26 C 1.5852(15) 0.0682(12) 0.2064(11) 0.052(4) Uani 1 1 d . . .
C24 C 1.5972(15) -0.0987(15) 0.3588(12) 0.065(5) Uani 1 1 d . . .
H24 H 1.5932 -0.1348 0.4321 0.078 Uiso 1 1 calc R . .
C23 C 1.6176(16) -0.1686(15) 0.3009(13) 0.067(5) Uani 1 1 d . . .
H23 H 1.6309 -0.2475 0.3372 0.081 Uiso 1 1 calc R . .
C16 C 1.8096(16) -0.0508(15) -0.1355(11) 0.060(4) Uani 1 1 d . . .
C12 C 1.8846(16) 0.0947(14) -0.1000(12) 0.060(4) Uani 1 1 d . . .
C13 C 2.0158(18) 0.0836(15) -0.1575(16) 0.087(6) Uani 1 1 d . . .
H13 H 2.0873 0.1262 -0.1653 0.105 Uiso 1 1 calc R . .
C15 C 1.9402(18) -0.0630(19) -0.1956(14) 0.093(6) Uani 1 1 d . . .
H15 H 1.9621 -0.1146 -0.2291 0.112 Uiso 1 1 calc R . .
C14 C 2.0366(18) 0.0046(18) -0.2038(16) 0.094(7) Uani 1 1 d . . .
H14 H 2.1261 -0.003 -0.245 0.113 Uiso 1 1 calc R . .
C27 C 1.6679(18) -0.2936(13) 0.1692(14) 0.080(5) Uani 1 1 d . . .
H27A H 1.6735 -0.322 0.1154 0.12 Uiso 1 1 calc R . .
H27B H 1.6011 -0.3379 0.2371 0.12 Uiso 1 1 calc R . .
H27C H 1.7559 -0.3009 0.18 0.12 Uiso 1 1 calc R . .
C28 C 1.5954(19) 0.2603(14) 0.1914(13) 0.077(5) Uani 1 1 d . . .
H28A H 1.5912 0.3394 0.1416 0.115 Uiso 1 1 calc R . .
H28B H 1.6828 0.2459 0.2043 0.115 Uiso 1 1 calc R . .
H28C H 1.5234 0.2459 0.2594 0.115 Uiso 1 1 calc R . .
C17 C 1.9382(19) 0.2372(16) -0.0506(13) 0.089(6) Uani 1 1 d . . .
H17A H 1.8939 0.2843 -0.0111 0.133 Uiso 1 1 calc R . .
H17B H 1.9844 0.286 -0.1254 0.133 Uiso 1 1 calc R . .
H17C H 2.0038 0.1873 -0.0177 0.133 Uiso 1 1 calc R . .
C18 C 1.7363(19) -0.216(2) -0.139(2) 0.164(13) Uani 1 1 d . . .
H18A H 1.6554 -0.2579 -0.1212 0.246 Uiso 1 1 calc R . .
H18B H 1.7942 -0.2648 -0.0973 0.246 Uiso 1 1 calc R . .
H18C H 1.7852 -0.1919 -0.216 0.246 Uiso 1 1 calc R . .
I5 I 0.53403(9) 0.40361(7) 0.39855(6) 0.0420(3) Uani 1 1 d . . .
Te1 Te 0.82126(9) 0.33748(7) 0.41008(7) 0.0433(3) Uani 1 1 d . . .
Te3 Te 1.58376(9) 0.08612(8) -0.01010(7) 0.0416(3) Uani 1 1 d . . .
I3 I 0.87852(10) 0.58413(8) 0.38357(8) 0.0510(3) Uani 1 1 d . . .
Te2 Te 0.25016(9) 0.46624(7) 0.37167(7) 0.0432(3) Uani 1 1 d . . .
I4 I 0.73096(11) 0.27963(8) 0.65827(8) 0.0544(3) Uani 1 1 d . . .
I6 I 0.18961(11) 0.23468(9) 0.42573(9) 0.0618(3) Uani 1 1 d . . .
I1 I 0.79614(11) 0.10304(9) 0.45961(9) 0.0645(3) Uani 1 1 d . . .
I2 I 0.92291(12) 0.41427(10) 0.17894(9) 0.0702(4) Uani 1 1 d . . .
I7 I 0.35603(14) 0.53488(10) 0.14247(9) 0.0760(4) Uani 1 1 d . . .

loop_
_atom_site_aniso_label
_atom_site_aniso_U_11
_atom_site_aniso_U_22
_atom_site_aniso_U_33
_atom_site_aniso_U_23
_atom_site_aniso_U_13
_atom_site_aniso_U_12
C21 0.035(8) 0.046(8) 0.045(8) -0.010(7) -0.010(6) -0.005(6)
C11 0.037(8) 0.058(9) 0.047(8) -0.019(7) -0.015(7) 0.011(7)
O3 0.062(7) 0.039(5) 0.053(6) -0.016(5) -0.024(5) 0.004(5)
O4 0.081(8) 0.065(7) 0.070(7) -0.046(6) -0.029(6) 0.017(6)
O1 0.053(7) 0.070(7) 0.074(7) -0.025(6) -0.009(6) -0.007(6)
O2 0.051(7) 0.114(10) 0.108(9) -0.085(8) -0.030(7) 0.036(7)
C25 0.052(9) 0.064(10) 0.044(9) -0.019(8) -0.013(7) -0.012(8)
C22 0.051(10) 0.171(19) 0.024(7) -0.045(10) 0.014(7) -0.072(11)
C26 0.052(9) 0.048(9) 0.054(9) -0.026(8) 0.001(7) -0.016(7)
C24 0.048(10) 0.089(13) 0.045(9) -0.005(9) -0.022(7) -0.017(9)
C23 0.053(10) 0.072(11) 0.062(11) -0.014(9) -0.013(8) -0.009(9)
C16 0.047(9) 0.093(12) 0.041(8) -0.032(8) -0.011(7) 0.006(9)
C12 0.047(10) 0.063(10) 0.052(9) -0.010(8) -0.018(8) 0.016(8)
C13 0.053(12) 0.063(11) 0.106(15) -0.011(11) -0.018(11) 0.023(9)
C15 0.052(11) 0.130(18) 0.071(12) -0.047(12) 0.012(10) 0.024(12)
C14 0.030(10) 0.096(15) 0.104(15) -0.027(12) 0.024(10) 0.003(10)
C27 0.088(14) 0.041(9) 0.101(13) -0.023(9) -0.020(11) -0.011(9)
C28 0.102(14) 0.079(12) 0.081(12) -0.056(10) -0.038(11) 0.008(11)
C17 0.100(15) 0.094(14) 0.069(11) -0.021(10) -0.016(10) -0.054(12)
C18 0.071(14) 0.25(3) 0.31(3) -0.26(3) -0.039(19) 0.036(17)
I5 0.0438(5) 0.0368(5) 0.0450(5) -0.0178(4) -0.0112(4) -0.0014(4)
Te1 0.0335(5) 0.0433(5) 0.0578(6) -0.0254(4) -0.0158(4) 0.0064(4)
Te3 0.0371(5) 0.0462(5) 0.0465(5) -0.0229(4) -0.0164(4) 0.0070(4)
I3 0.0488(6) 0.0455(5) 0.0568(6) -0.0203(5) -0.0139(5) -0.0025(4)
Te2 0.0356(5) 0.0439(5) 0.0547(6) -0.0227(4) -0.0188(4) 0.0066(4)
I4 0.0620(7) 0.0434(5) 0.0577(6) -0.0175(5) -0.0223(5) -0.0006(5)
I6 0.0657(7) 0.0505(6) 0.0814(7) -0.0318(5) -0.0295(6) -0.0035(5)
I1 0.0673(7) 0.0468(6) 0.0855(8) -0.0353(6) -0.0217(6) 0.0040(5)
I2 0.0643(7) 0.0771(8) 0.0631(7) -0.0355(6) -0.0019(6) -0.0043(6)
I7 0.0983(10) 0.0751(8) 0.0559(7) -0.0240(6) -0.0326(6) 0.0085(7)

loop_
_atom_type_symbol
_atom_type_description
_atom_type_scat_dispersion_real
_atom_type_scat_dispersion_imag
_atom_type_scat_source
C C 0.0033 0.0016 'International Tables Vol C Tables 4.2.6.8 and 6.1.1.4'
H H 0 0 'International Tables Vol C Tables 4.2.6.8 and 6.1.1.4'
O O 0.0106 0.006 'International Tables Vol C Tables 4.2.6.8 and 6.1.1.4'
Te Te -0.5308 1.6751 'International Tables Vol C Tables 4.2.6.8 and 6.1.1.4'
I I -0.4742 1.8119 'International Tables Vol C Tables 4.2.6.8 and 6.1.1.4'

loop_
_geom_angle_atom_site_label_1
_geom_angle_atom_site_label_2
_geom_angle_atom_site_label_3
_geom_angle
_geom_angle_site_symmetry_1
_geom_angle_site_symmetry_3
_geom_angle_publ_flag
C26 C21 C22 121.1(12) . . ?
C26 C21 Te3 116.6(10) . . ?
C22 C21 Te3 122.3(9) . . ?
C16 C11 C12 120.4(13) . . ?
C16 C11 Te3 129.5(11) . . ?
C12 C11 Te3 109.2(10) . . ?
C22 O3 C27 112.8(14) . . ?
C26 O4 C28 117.5(12) . . ?
C12 O1 C17 116.8(13) . . ?
C16 O2 C18 112.6(12) . . ?
C26 C25 C24 115.6(13) . . ?
O3 C22 C23 137(2) . . ?
O3 C22 C21 109.9(13) . . ?
C23 C22 C21 113.3(15) . . ?
C25 C26 O4 123.5(12) . . ?
C25 C26 C21 121.5(13) . . ?
O4 C26 C21 115.0(12) . . ?
C25 C24 C23 124.0(14) . . ?
C22 C23 C24 124.3(18) . . ?
C15 C16 C11 120.6(16) . . ?
C15 C16 O2 125.2(16) . . ?
C11 C16 O2 114.2(12) . . ?
C13 C12 O1 126.5(16) . . ?
C13 C12 C11 120.7(16) . . ?
O1 C12 C11 112.8(13) . . ?
C12 C13 C14 115.4(18) . . ?
C14 C15 C16 116.0(18) . . ?
C15 C14 C13 126.9(16) . . ?
Te1 I5 Te2 175.65(4) . . ?
I1 Te1 I2 97.04(4) . . ?
I1 Te1 I5 95.79(4) . . ?
I2 Te1 I5 90.32(4) . . ?
I1 Te1 I4 89.35(4) . . ?
I2 Te1 I4 172.72(4) . . ?
I5 Te1 I4 92.51(3) . . ?
I1 Te1 I3 170.02(5) . . ?
I2 Te1 I3 89.12(4) . . ?
I5 Te1 I3 92.01(3) . . ?
I4 Te1 I3 84.08(3) . . ?
C21 Te3 C11 95.1(5) . . ?
C21 Te3 Te3 94.9(4) . 2_855 ?
C11 Te3 Te3 97.9(4) . 2_855 ?
Te2 I3 Te1 95.19(3) 2_666 . ?
I7 Te2 I6 96.79(4) . . ?
I7 Te2 I5 92.23(4) . . ?
I6 Te2 I5 92.84(4) . . ?
I7 Te2 I3 174.21(4) . 2_666 ?
I6 Te2 I3 87.76(4) . 2_666 ?
I5 Te2 I3 91.11(3) . 2_666 ?
I7 Te2 I4 90.45(4) . 2_666 ?
I6 Te2 I4 170.29(4) . 2_666 ?
I5 Te2 I4 93.35(3) . 2_666 ?
I3 Te2 I4 84.64(3) 2_666 2_666 ?
Te1 I4 Te2 95.09(3) . 2_666 ?

loop_
_geom_bond_atom_site_label_1
_geom_bond_atom_site_label_2
_geom_bond_distance
_geom_bond_site_symmetry_2
_geom_bond_publ_flag
C21 C26 1.397(17) . ?
C21 C22 1.52(2) . ?
C21 Te3 2.093(13) . ?
C11 C16 1.375(19) . ?
C11 C12 1.40(2) . ?
C11 Te3 2.162(13) . ?
O3 C22 1.288(15) . ?
O3 C27 1.430(17) . ?
O4 C26 1.391(17) . ?
O4 C28 1.400(16) . ?
O1 C12 1.382(17) . ?
O1 C17 1.437(17) . ?
O2 C16 1.388(18) . ?
O2 C18 1.459(19) . ?
C25 C26 1.372(18) . ?
C25 C24 1.38(2) . ?
C22 C23 1.29(2) . ?
C24 C23 1.41(2) . ?
C16 C15 1.36(2) . ?
C12 C13 1.35(2) . ?
C13 C14 1.38(3) . ?
C15 C14 1.36(3) . ?
I5 Te1 3.0121(13) . ?
I5 Te2 3.0412(13) . ?
Te1 I1 2.7984(12) . ?
Te1 I2 2.8382(14) . ?
Te1 I4 3.0971(13) . ?
Te1 I3 3.1295(12) . ?
Te3 Te3 2.8559(16) 2_855 ?
I3 Te2 3.0779(12) 2_666 ?
Te2 I7 2.8266(14) . ?
Te2 I6 2.8282(12) . ?
Te2 I3 3.0779(12) 2_666 ?
Te2 I4 3.1153(12) 2_666 ?
I4 Te2 3.1153(12) 2_666 ?
